data_7238423
loop_
_publ_author_name
'Zhao, Yang'
'Lin, Miaoshui'
'Chen, Zhou'
'Pei, Hao'
'Li, Yahong'
'Chen, Yanmei'
'Wang, Xiufang'
'Li, Lei'
'Cao, Yanyuan'
'Zhang, Yong'
'Li, Wu'

_publ_section_title
;
 Titanium and zirconium amido complexes supported by imidazole-containing
 ligands: syntheses, characterization and catalytic activities
;
_journal_issue 1
_journal_name_full 'RSC Adv.'
_journal_page_first 144
_journal_paper_doi 10.1039/C1RA00408E
_journal_volume 2
_journal_year 2012
_chemical_absolute_configuration ad
_chemical_formula_moiety 'C26 H30 Cl2 N6 Ti'
_chemical_formula_sum 'C26 H30 Cl2 N6 Ti'
_chemical_formula_weight 545.36
_space_group_IT_number 19
_space_group_name_Hall 'P 2ac 2ab'
_space_group_name_H-M_alt 'P 21 21 21'
_symmetry_cell_setting orthorhombic
_symmetry_space_group_name_Hall 'P 2ac 2ab'
_symmetry_space_group_name_H-M 'P 21 21 21'
_atom_sites_solution_hydrogens geom
_atom_sites_solution_primary direct
_atom_sites_solution_secondary difmap
_audit_creation_method SHELXL-97
_cell_angle_alpha 90.00
_cell_angle_beta 90.00
_cell_angle_gamma 90.00
_cell_formula_units_Z 4
_cell_length_a 11.829(2)
_cell_length_b 12.517(3)
_cell_length_c 18.391(4)
_cell_measurement_reflns_used 7721
_cell_measurement_temperature 223(2)
_cell_measurement_theta_max 27.5
_cell_measurement_theta_min 3.2
_cell_volume 2723.0(10)
_computing_cell_refinement 'Bruker XSCANS'
_computing_data_collection 'Bruker XSCANS'
_computing_data_reduction 'Bruker SHELXTL'
_computing_molecular_graphics 'Bruker SHELXTL'
_computing_publication_material 'Bruker SHELXTL'
_computing_structure_refinement 'SHELXL-97 (Sheldrick, 2008)'
_computing_structure_solution 'SHELXS-97 (Sheldrick, 2008)'
_diffrn_ambient_temperature 223(2)
_diffrn_measured_fraction_theta_full 0.981
_diffrn_measured_fraction_theta_max 0.981
_diffrn_measurement_device_type 'Bruker P4'
_diffrn_measurement_method '\w scans'
_diffrn_radiation_monochromator graphite
_diffrn_radiation_source 'fine-focus sealed tube'
_diffrn_radiation_type MoK\a
_diffrn_radiation_wavelength 0.71073
_diffrn_reflns_av_R_equivalents 0.0308
_diffrn_reflns_av_sigmaI/netI 0.0542
_diffrn_reflns_limit_h_max 13
_diffrn_reflns_limit_h_min -12
_diffrn_reflns_limit_k_max 15
_diffrn_reflns_limit_k_min -10
_diffrn_reflns_limit_l_max 22
_diffrn_reflns_limit_l_min -20
_diffrn_reflns_number 8641
_diffrn_reflns_theta_full 25.30
_diffrn_reflns_theta_max 25.30
_diffrn_reflns_theta_min 3.24
_exptl_absorpt_coefficient_mu 0.536
_exptl_absorpt_correction_T_max 0.9239
_exptl_absorpt_correction_T_min 0.9003
_exptl_absorpt_correction_type multi-scan
_exptl_absorpt_process_details 'Jacobson, R. (1998) Private communication'
_exptl_crystal_colour red
_exptl_crystal_density_diffrn 1.330
_exptl_crystal_density_method 'not measured'
_exptl_crystal_description block
_exptl_crystal_F_000 1136
_exptl_crystal_size_max 0.20
_exptl_crystal_size_mid 0.15
_exptl_crystal_size_min 0.15
_refine_diff_density_max 0.222
_refine_diff_density_min -0.231
_refine_diff_density_rms 0.043
_refine_ls_abs_structure_details 'Flack (1983), 1757 friedel pairs '
_refine_ls_abs_structure_Flack 0.00(3)
_refine_ls_extinction_method none
_refine_ls_goodness_of_fit_ref 0.999
_refine_ls_hydrogen_treatment constr
_refine_ls_matrix_type full
_refine_ls_number_parameters 323
_refine_ls_number_reflns 4561
_refine_ls_number_restraints 0
_refine_ls_restrained_S_all 0.999
_refine_ls_R_factor_all 0.0452
_refine_ls_R_factor_gt 0.0406
_refine_ls_shift/su_max 0.001
_refine_ls_shift/su_mean 0.000
_refine_ls_structure_factor_coef Fsqd
_refine_ls_weighting_details 'calc w=1/[\s^2^(Fo^2^)+(0.0378P)^2^+0.5109P] where P=(Fo^2^+2Fc^2^)/3'
_refine_ls_weighting_scheme calc
_refine_ls_wR_factor_gt 0.0871
_refine_ls_wR_factor_ref 0.0906
_reflns_number_gt 4214
_reflns_number_total 4561
_reflns_threshold_expression >2sigma(I)
_cod_data_source_file c1ra00408e.txt
_cod_data_source_block 2t
_cod_original_cell_volume 2723.2(9)
_cod_database_code 7238423

loop_
_symmetry_equiv_pos_as_xyz
'x, y, z'
'-x+1/2, -y, z+1/2'
'-x, y+1/2, -z+1/2'
'x+1/2, -y+1/2, -z'

loop_
_atom_site_label
_atom_site_type_symbol
_atom_site_fract_x
_atom_site_fract_y
_atom_site_fract_z
_atom_site_U_iso_or_equiv
_atom_site_adp_type
_atom_site_occupancy
_atom_site_symmetry_multiplicity
_atom_site_calc_flag
_atom_site_refinement_flags
Ti1 Ti 0.08558(4) -0.00238(4) -0.05334(2) 0.03321(14) Uani 1 1 d .
Cl2 Cl 0.17423(9) 0.57641(8) 0.33725(5) 0.0615(3) Uani 1 1 d .
N2 N 0.0792(2) 0.09195(18) 0.04372(11) 0.0311(5) Uani 1 1 d .
Cl1 Cl -0.05469(10) 0.55507(9) -0.13502(6) 0.0792(4) Uani 1 1 d .
N1 N 0.0815(2) -0.11915(19) 0.04264(12) 0.0365(6) Uani 1 1 d .
C7 C 0.0810(3) 0.1990(2) 0.06276(14) 0.0310(6) Uani 1 1 d .
C6 C 0.1132(2) 0.0405(2) 0.10557(14) 0.0330(7) Uani 1 1 d .
C8 C 0.1175(2) 0.2053(2) 0.13504(14) 0.0338(7) Uani 1 1 d .
C15 C 0.1322(3) 0.2989(2) 0.18182(14) 0.0339(7) Uani 1 1 d .
C20 C 0.2238(3) 0.3044(3) 0.22906(17) 0.0441(8) Uani 1 1 d .
H20 H 0.2774 0.2490 0.2288 0.053 Uiso 1 1 calc R
N6 N 0.0992(3) 0.1143(2) -0.11893(13) 0.0539(8) Uani 1 1 d .
C4 C 0.1388(3) -0.1374(3) 0.16674(18) 0.0419(8) Uani 1 1 d .
H4 H 0.1634 -0.1055 0.2102 0.050 Uiso 1 1 calc R
C1 C 0.0711(3) -0.2256(3) 0.03915(18) 0.0438(8) Uani 1 1 d .
H1 H 0.0477 -0.2565 -0.0049 0.053 Uiso 1 1 calc R
N3 N 0.1387(2) 0.1039(2) 0.16123(12) 0.0349(6) Uani 1 1 d .
C18 C 0.1584(3) 0.4708(3) 0.27668(15) 0.0424(8) Uani 1 1 d .
C13 C 0.0819(3) 0.4591(2) -0.03821(16) 0.0445(8) Uani 1 1 d .
H13 H 0.1285 0.5196 -0.0429 0.053 Uiso 1 1 calc R
C5 C 0.1128(2) -0.0750(3) 0.10684(15) 0.0342(7) Uani 1 1 d .
N5 N 0.2226(2) -0.0710(2) -0.08315(14) 0.0477(7) Uani 1 1 d .
C14 C 0.1130(3) 0.3761(3) 0.00734(15) 0.0382(7) Uani 1 1 d .
H14 H 0.1807 0.3809 0.0339 0.046 Uiso 1 1 calc R
C9 C 0.0456(3) 0.2856(2) 0.01447(14) 0.0336(7) Uani 1 1 d .
C10 C -0.0554(3) 0.2812(3) -0.02388(16) 0.0416(8) Uani 1 1 d .
H10 H -0.1028 0.2214 -0.0191 0.050 Uiso 1 1 calc R
C3 C 0.1282(3) -0.2469(3) 0.1618(2) 0.0491(9) Uani 1 1 d .
H3 H 0.1446 -0.2906 0.2020 0.059 Uiso 1 1 calc R
C17 C 0.0682(3) 0.4689(2) 0.23019(14) 0.0388(7) Uani 1 1 d .
H17 H 0.0153 0.5250 0.2302 0.047 Uiso 1 1 calc R
N4 N -0.0401(2) -0.0693(2) -0.09626(14) 0.0485(7) Uani 1 1 d .
C16 C 0.0556(3) 0.3832(3) 0.18305(15) 0.0384(7) Uani 1 1 d .
H16 H -0.0063 0.3821 0.1511 0.046 Uiso 1 1 calc R
C19 C 0.2383(3) 0.3893(3) 0.27654(17) 0.0501(9) Uani 1 1 d .
H19 H 0.3008 0.3916 0.3080 0.060 Uiso 1 1 calc R
C11 C -0.0866(3) 0.3648(3) -0.06918(17) 0.0500(8) Uani 1 1 d .
H11 H -0.1551 0.3616 -0.0950 0.060 Uiso 1 1 calc R
C12 C -0.0175(3) 0.4522(3) -0.07636(16) 0.0488(9) Uani 1 1 d .
C2 C 0.0932(3) -0.2913(3) 0.09697(18) 0.0496(8) Uani 1 1 d .
H2 H 0.0846 -0.3656 0.0925 0.060 Uiso 1 1 calc R
C26 C -0.0514(4) -0.1349(4) -0.1609(2) 0.0790(13) Uani 1 1 d .
H26A H -0.0962 -0.0972 -0.1968 0.118 Uiso 1 1 calc R
H26B H -0.0886 -0.2015 -0.1483 0.118 Uiso 1 1 calc R
H26C H 0.0229 -0.1499 -0.1807 0.118 Uiso 1 1 calc R
C24 C 0.2013(4) 0.1812(3) -0.1172(2) 0.0830(16) Uani 1 1 d .
H24A H 0.1797 0.2557 -0.1127 0.125 Uiso 1 1 calc R
H24B H 0.2437 0.1712 -0.1618 0.125 Uiso 1 1 calc R
H24C H 0.2477 0.1610 -0.0760 0.125 Uiso 1 1 calc R
C22 C 0.2653(4) -0.0646(4) -0.1580(2) 0.0746(12) Uani 1 1 d .
H22A H 0.2840 -0.1358 -0.1751 0.112 Uiso 1 1 calc R
H22B H 0.3324 -0.0201 -0.1592 0.112 Uiso 1 1 calc R
H22C H 0.2077 -0.0338 -0.1891 0.112 Uiso 1 1 calc R
C25 C -0.1467(3) -0.0515(4) -0.0605(3) 0.0803(14) Uani 1 1 d .
H25A H -0.1811 -0.1196 -0.0488 0.121 Uiso 1 1 calc R
H25B H -0.1964 -0.0116 -0.0925 0.121 Uiso 1 1 calc R
H25C H -0.1344 -0.0111 -0.0162 0.121 Uiso 1 1 calc R
C23 C 0.0257(5) 0.1493(4) -0.17708(19) 0.0954(19) Uani 1 1 d .
H23A H 0.0606 0.1334 -0.2236 0.143 Uiso 1 1 calc R
H23B H 0.0134 0.2257 -0.1731 0.143 Uiso 1 1 calc R
H23C H -0.0462 0.1124 -0.1736 0.143 Uiso 1 1 calc R
C21 C 0.3058(3) -0.1250(4) -0.0384(2) 0.0729(13) Uani 1 1 d .
H21A H 0.3780 -0.0890 -0.0429 0.109 Uiso 1 1 calc R
H21B H 0.3134 -0.1985 -0.0544 0.109 Uiso 1 1 calc R
H21C H 0.2815 -0.1237 0.0119 0.109 Uiso 1 1 calc R

loop_
_atom_site_aniso_label
_atom_site_aniso_U_11
_atom_site_aniso_U_22
_atom_site_aniso_U_33
_atom_site_aniso_U_23
_atom_site_aniso_U_13
_atom_site_aniso_U_12
Ti1 0.0378(3) 0.0304(3) 0.0314(2) -0.0040(2) 0.0009(2) -0.0022(3)
Cl2 0.0800(6) 0.0484(5) 0.0560(5) -0.0210(4) -0.0150(5) -0.0059(5)
N2 0.0378(14) 0.0247(12) 0.0307(11) -0.0004(10) 0.0017(11) -0.0019(11)
Cl1 0.0931(8) 0.0752(7) 0.0693(6) 0.0397(6) 0.0074(5) 0.0263(6)
N1 0.0388(14) 0.0288(13) 0.0418(13) -0.0022(11) 0.0047(13) -0.0023(12)
C7 0.0363(16) 0.0247(14) 0.0319(13) -0.0021(11) 0.0003(14) -0.0004(13)
C6 0.0392(17) 0.0289(15) 0.0308(13) -0.0008(12) 0.0033(13) -0.0016(13)
C8 0.0375(17) 0.0335(17) 0.0303(13) -0.0003(12) 0.0024(13) -0.0006(14)
C15 0.0419(17) 0.0319(17) 0.0279(13) 0.0014(12) 0.0016(12) -0.0041(14)
C20 0.0475(19) 0.0402(19) 0.0445(16) -0.0011(15) -0.0067(16) 0.0048(16)
N6 0.087(2) 0.0404(16) 0.0345(12) -0.0057(12) 0.0066(15) -0.0022(17)
C4 0.047(2) 0.0339(18) 0.0443(16) 0.0045(14) -0.0002(16) 0.0014(15)
C1 0.0437(19) 0.0341(17) 0.0535(18) -0.0025(15) 0.0010(16) -0.0046(15)
N3 0.0424(15) 0.0304(14) 0.0318(11) -0.0008(11) 0.0037(11) -0.0003(11)
C18 0.057(2) 0.0353(19) 0.0352(14) -0.0046(14) -0.0021(15) -0.0097(16)
C13 0.055(2) 0.0310(16) 0.0476(16) 0.0034(13) 0.0099(16) 0.0009(16)
C5 0.0347(17) 0.0305(16) 0.0374(14) -0.0001(13) 0.0061(13) 0.0006(14)
N5 0.0434(15) 0.0532(18) 0.0464(14) -0.0094(14) 0.0083(13) -0.0008(14)
C14 0.0439(18) 0.0329(17) 0.0376(14) 0.0029(13) -0.0002(14) -0.0019(14)
C9 0.0410(18) 0.0314(16) 0.0284(13) -0.0002(12) 0.0031(13) 0.0008(14)
C10 0.0406(19) 0.0382(18) 0.0460(16) 0.0021(14) -0.0032(14) -0.0027(15)
C3 0.056(2) 0.0355(19) 0.0557(19) 0.0104(16) 0.0008(18) 0.0053(16)
C17 0.0428(17) 0.0358(17) 0.0377(14) -0.0053(13) 0.0010(14) -0.0003(14)
N4 0.0469(16) 0.0468(17) 0.0519(15) -0.0130(13) -0.0095(13) -0.0007(14)
C16 0.0397(18) 0.0372(17) 0.0384(15) -0.0063(13) -0.0029(13) -0.0010(15)
C19 0.053(2) 0.052(2) 0.0459(17) -0.0087(17) -0.0151(17) -0.0033(18)
C11 0.049(2) 0.053(2) 0.0480(17) 0.0043(16) -0.0084(17) 0.0101(18)
C12 0.061(2) 0.048(2) 0.0375(16) 0.0113(15) 0.0065(16) 0.0159(18)
C2 0.050(2) 0.0317(17) 0.067(2) 0.0050(16) 0.0043(19) -0.0006(17)
C26 0.084(3) 0.068(3) 0.085(3) -0.031(2) -0.032(3) 0.002(2)
C24 0.124(4) 0.048(2) 0.077(3) -0.007(2) 0.055(3) -0.032(3)
C22 0.088(3) 0.075(3) 0.061(2) -0.019(2) 0.034(2) -0.001(3)
C25 0.045(2) 0.085(3) 0.111(3) -0.033(3) -0.007(2) 0.002(2)
C23 0.186(6) 0.059(3) 0.041(2) -0.0017(19) -0.020(3) 0.029(3)
C21 0.045(2) 0.100(4) 0.074(2) -0.005(3) 0.002(2) 0.009(2)

loop_
_atom_type_symbol
_atom_type_description
_atom_type_scat_dispersion_real
_atom_type_scat_dispersion_imag
_atom_type_scat_source
C C 0.0033 0.0016 'International Tables Vol C Tables 4.2.6.8 and 6.1.1.4'
H H 0.0000 0.0000 'International Tables Vol C Tables 4.2.6.8 and 6.1.1.4'
N N 0.0061 0.0033 'International Tables Vol C Tables 4.2.6.8 and 6.1.1.4'
Cl Cl 0.1484 0.1585 'International Tables Vol C Tables 4.2.6.8 and 6.1.1.4'
Ti Ti 0.2776 0.4457 'International Tables Vol C Tables 4.2.6.8 and 6.1.1.4'

loop_
_geom_angle_atom_site_label_1
_geom_angle_atom_site_label_2
_geom_angle_atom_site_label_3
_geom_angle
N4 Ti1 N6 98.21(13)
N4 Ti1 N5 110.46(12)
N6 Ti1 N5 95.24(13)
N4 Ti1 N2 124.57(11)
N6 Ti1 N2 96.20(10)
N5 Ti1 N2 121.06(11)
N4 Ti1 N1 91.29(11)
N6 Ti1 N1 168.59(10)
N5 Ti1 N1 87.28(11)
N2 Ti1 N1 73.08(8)
C6 N2 C7 103.9(2)
C6 N2 Ti1 115.02(18)
C7 N2 Ti1 138.04(18)
C1 N1 C5 118.2(3)
C1 N1 Ti1 126.8(2)
C5 N1 Ti1 113.90(19)
N2 C7 C8 107.4(2)
N2 C7 C9 124.0(2)
C8 C7 C9 128.5(2)
N3 C6 N2 115.2(3)
N3 C6 C5 125.8(3)
N2 C6 C5 118.9(3)
N3 C8 C7 109.6(2)
N3 C8 C15 120.6(2)
C7 C8 C15 129.8(3)
C20 C15 C16 117.3(3)
C20 C15 C8 120.0(3)
C16 C15 C8 122.7(3)
C19 C20 C15 121.9(3)
C23 N6 C24 109.7(4)
C23 N6 Ti1 130.6(3)
C24 N6 Ti1 119.6(3)
C3 C4 C5 119.2(3)
N1 C1 C2 122.9(3)
C6 N3 C8 103.8(2)
C17 C18 C19 121.0(3)
C17 C18 Cl2 119.9(2)
C19 C18 Cl2 119.1(2)
C12 C13 C14 119.2(3)
N1 C5 C4 121.6(3)
N1 C5 C6 113.2(3)
C4 C5 C6 125.2(3)
C21 N5 C22 108.9(3)
C21 N5 Ti1 128.4(2)
C22 N5 Ti1 122.4(3)
C13 C14 C9 121.1(3)
C14 C9 C10 118.5(3)
C14 C9 C7 119.8(3)
C10 C9 C7 121.7(3)
C11 C10 C9 120.3(3)
C4 C3 C2 119.0(3)
C18 C17 C16 119.2(3)
C25 N4 C26 112.4(3)
C25 N4 Ti1 115.6(2)
C26 N4 Ti1 132.0(3)
C17 C16 C15 121.8(3)
C20 C19 C18 118.7(3)
C12 C11 C10 120.0(3)
C11 C12 C13 120.8(3)
C11 C12 Cl1 120.0(3)
C13 C12 Cl1 119.2(3)
C1 C2 C3 119.1(3)

loop_
_geom_bond_atom_site_label_1
_geom_bond_atom_site_label_2
_geom_bond_distance
Ti1 N4 1.880(3)
Ti1 N6 1.902(3)
Ti1 N5 1.914(3)
Ti1 N2 2.142(2)
Ti1 N1 2.292(2)
Cl2 C18 1.738(3)
N2 C6 1.368(3)
N2 C7 1.385(3)
Cl1 C12 1.737(3)
N1 C1 1.339(4)
N1 C5 1.355(4)
C7 C8 1.400(4)
C7 C9 1.463(4)
C6 N3 1.330(4)
C6 C5 1.446(4)
C8 N3 1.380(4)
C8 C15 1.464(4)
C15 C20 1.390(4)
C15 C16 1.391(4)
C20 C19 1.385(5)
N6 C23 1.446(5)
N6 C24 1.470(5)
C4 C3 1.379(5)
C4 C5 1.385(4)
C1 C2 1.369(5)
C18 C17 1.368(4)
C18 C19 1.391(5)
C13 C12 1.372(5)
C13 C14 1.385(4)
N5 C21 1.450(5)
N5 C22 1.469(4)
C14 C9 1.390(4)
C9 C10 1.388(4)
C10 C11 1.387(4)
C3 C2 1.379(5)
C17 C16 1.387(4)
N4 C25 1.439(5)
N4 C26 1.451(5)
C11 C12 1.372(5)
